data_1546313
loop_
_publ_author_name
'Chatterjee, Sourav'
'Hintermann, Lukas'
'Mandal, Madhumita'
'Achari, Anushree'
'Gupta, Sreya'
'Jaisankar, Parasuraman'

_publ_section_title
;
 Fiaud's Acid: A Br\/onsted Acid Catalyst for Enantioselective
 Friedel-Crafts Alkylation of Indoles with 2-Alkene-1,4-diones.
;
_journal_issue 13
_journal_name_full 'Organic letters'
_journal_page_first 3426
_journal_page_last 3429
_journal_paper_doi 10.1021/acs.orglett.7b01383
_journal_volume 19
_journal_year 2017
_chemical_formula_moiety 'C16 H17 O2 P'
_chemical_formula_sum 'C16 H17 O2 P'
_chemical_formula_weight 272.26
_chemical_name_common 'Fiaud's acid'
_chemical_name_systematic '(2R,5R)-1-hydroxy-2,5-diphenylphospholane 1-oxide'
_space_group_crystal_system monoclinic
_space_group_IT_number 5
_space_group_name_Hall 'C 2y'
_space_group_name_H-M_alt 'C 1 2 1'
_symmetry_space_group_name_Hall 'C 2y'
_symmetry_space_group_name_H-M 'C 1 2 1'
_atom_sites_solution_hydrogens geom
_audit_creation_date 2017-04-18
_audit_creation_method
;
Olex2 1.2
(compiled 2016.09.09 svn.r3337 for OlexSys, GUI svn.r5335)
;
_cell_angle_alpha 90
_cell_angle_beta 105.767(6)
_cell_angle_gamma 90
_cell_formula_units_Z 4
_cell_length_a 22.549(2)
_cell_length_b 5.7466(5)
_cell_length_c 11.4612(12)
_cell_measurement_reflns_used 6127
_cell_measurement_temperature 296(2)
_cell_measurement_theta_max 26.00
_cell_measurement_theta_min 2.25
_cell_volume 1429.3(2)
_computing_cell_refinement 'SAINT v8.34A (Bruker, 2013)'
_computing_data_reduction 'SAINT v8.34A (Bruker, 2013)'
_computing_molecular_graphics 'Olex2 (Dolomanov et al., 2009)'
_computing_publication_material 'Olex2 (Dolomanov et al., 2009)'
_computing_structure_refinement 'ShelXL (Sheldrick, 2015)'
_diffrn_ambient_temperature 296.15
_diffrn_measured_fraction_theta_full 0.961
_diffrn_measured_fraction_theta_max 0.981
_diffrn_measurement_device_type 'Bruker APEX-II CCD'
_diffrn_measurement_method '\f and \w scans'
_diffrn_radiation_type MoK\a
_diffrn_radiation_wavelength 0.71073
_diffrn_reflns_av_R_equivalents 0.0412
_diffrn_reflns_av_unetI/netI 0.0300
_diffrn_reflns_Laue_measured_fraction_full 0.961
_diffrn_reflns_Laue_measured_fraction_max 0.981
_diffrn_reflns_limit_h_max 26
_diffrn_reflns_limit_h_min -26
_diffrn_reflns_limit_k_max 6
_diffrn_reflns_limit_k_min -6
_diffrn_reflns_limit_l_max 13
_diffrn_reflns_limit_l_min -13
_diffrn_reflns_number 10052
_diffrn_reflns_point_group_measured_fraction_full 0.936
_diffrn_reflns_point_group_measured_fraction_max 0.956
_diffrn_reflns_theta_full 25.242
_diffrn_reflns_theta_max 24.994
_diffrn_reflns_theta_min 1.846
_diffrn_standards_number 0
_exptl_absorpt_coefficient_mu 0.187
_exptl_absorpt_correction_T_max 0.7456
_exptl_absorpt_correction_T_min 0.6536
_exptl_absorpt_correction_type multi-scan
_exptl_absorpt_process_details
'SADABS-2014/5 (Bruker,2014/5) was used for absorption correction. wR2(int) was 0.1068 before and 0.0569 after correction. The Ratio of minimum to maximum transmission is 0.8766. The \l/2 correction factor is 0.00150.'
_exptl_crystal_colour 'clear light colourless'
_exptl_crystal_colour_lustre clear
_exptl_crystal_colour_modifier light
_exptl_crystal_colour_primary colourless
_exptl_crystal_density_diffrn 1.265
_exptl_crystal_description needle
_exptl_crystal_F_000 576
_exptl_crystal_size_max 0.61
_exptl_crystal_size_mid 0.16
_exptl_crystal_size_min 0.09
_refine_diff_density_max 0.218
_refine_diff_density_min -0.263
_refine_diff_density_rms 0.067
_refine_ls_abs_structure_details
;
 Flack x determined using 887 quotients [(I+)-(I-)]/[(I+)+(I-)]
 (Parsons, Flack and Wagner, Acta Cryst. B69 (2013) 249-259).
;
_refine_ls_abs_structure_Flack 0.20(4)
_refine_ls_extinction_method none
_refine_ls_goodness_of_fit_ref 1.178
_refine_ls_hydrogen_treatment constr
_refine_ls_matrix_type full
_refine_ls_number_parameters 173
_refine_ls_number_reflns 2409
_refine_ls_number_restraints 1
_refine_ls_restrained_S_all 1.178
_refine_ls_R_factor_all 0.0442
_refine_ls_R_factor_gt 0.0388
_refine_ls_shift/su_max 0.000
_refine_ls_shift/su_mean 0.000
_refine_ls_structure_factor_coef Fsqd
_refine_ls_weighting_details 'w=1/[\s^2^(Fo^2^)+(0.0634P)^2^+0.5247P] where P=(Fo^2^+2Fc^2^)/3'
_refine_ls_weighting_scheme calc
_refine_ls_wR_factor_gt 0.1013
_refine_ls_wR_factor_ref 0.1177
_reflns_Friedel_coverage 0.756
_reflns_Friedel_fraction_full 0.904
_reflns_Friedel_fraction_max 0.924
_reflns_number_gt 2216
_reflns_number_total 2409
_reflns_threshold_expression 'I > 2\s(I)'
_cod_data_source_file ol7b01383_si_003.cif
_cod_data_source_block A373-084-SS
_cod_depositor_comments 'Adding full bibliography for 1546313.cif.'
_cod_database_code 1546313
_shelxl_version_number 2014/6
_shelx_space_group_comment
;
The symmetry employed for this shelxl refinement is uniquely defined
by the following loop, which should always be used as a source of
symmetry information in preference to the above space-group names.
They are only intended as comments.
;
_olex2_refinement_description
;
1. Fixed Uiso
 At 1.2 times of:
  All C(H) groups, All C(H,H) groups
 At 1.5 times of:
  All O(H) groups
2.a Ternary CH refined with riding coordinates:
 C4(H4), C1(H1A)
2.b Secondary CH2 refined with riding coordinates:
 C2(H2A,H2B), C3(H3A,H3B)
2.c Aromatic/amide H refined with riding coordinates:
 C008(H008), C6(H6), C15(H15), C10(H10), C7(H7), C14(H14), C12(H12), C8(H8),
 C9(H9), C13(H13)
2.d Idealised tetrahedral OH refined as rotating group:
 O1(H1)
;
_olex2_submission_special_instructions 'No special instructions were received'

loop_
_space_group_symop_operation_xyz
'x, y, z'
'-x, y, -z'
'x+1/2, y+1/2, z'
'-x+1/2, y+1/2, -z'

loop_
_atom_site_label
_atom_site_type_symbol
_atom_site_fract_x
_atom_site_fract_y
_atom_site_fract_z
_atom_site_U_iso_or_equiv
_atom_site_adp_type
_atom_site_occupancy
_atom_site_site_symmetry_order
_atom_site_calc_flag
_atom_site_refinement_flags_posn
P001 P 0.68117(4) 0.50030(17) 0.53814(8) 0.0389(3) Uani 1 1 d .
O1 O 0.70137(12) 0.5962(5) 0.4339(2) 0.0496(7) Uani 1 1 d .
H1 H 0.7356 0.6553 0.4591 0.074 Uiso 1 1 calc GR
O2 O 0.69572(13) 0.2404(5) 0.5635(3) 0.0516(7) Uani 1 1 d .
C4 C 0.70650(18) 0.6797(7) 0.6733(3) 0.0436(9) Uani 1 1 d .
H4 H 0.7219 0.8253 0.6479 0.052 Uiso 1 1 calc R
C1 C 0.59850(15) 0.5313(8) 0.5166(3) 0.0442(9) Uani 1 1 d .
H1A H 0.5854 0.4037 0.5605 0.053 Uiso 1 1 calc R
C5 C 0.75791(19) 0.5827(7) 0.7756(3) 0.0466(9) Uani 1 1 d .
C11 C 0.55979(15) 0.5198(8) 0.3873(3) 0.0453(9) Uani 1 1 d .
C008 C 0.52151(19) 0.3275(8) 0.3495(4) 0.0532(10) Uani 1 1 d .
H008 H 0.5217 0.2069 0.4037 0.064 Uiso 1 1 calc R
C6 C 0.7502(3) 0.3898(10) 0.8423(4) 0.0724(14) Uani 1 1 d .
H6 H 0.7123 0.3148 0.8248 0.087 Uiso 1 1 calc R
C15 C 0.4834(2) 0.3132(10) 0.2330(5) 0.0712(14) Uani 1 1 d .
H15 H 0.4579 0.1846 0.2096 0.085 Uiso 1 1 calc R
C2 C 0.59550(19) 0.7558(9) 0.5867(4) 0.0571(11) Uani 1 1 d .
H2A H 0.6019 0.8901 0.5402 0.069 Uiso 1 1 calc R
H2B H 0.5556 0.7704 0.6027 0.069 Uiso 1 1 calc R
C10 C 0.8146(2) 0.6899(10) 0.8039(4) 0.0647(12) Uani 1 1 d .
H10 H 0.8209 0.8189 0.7598 0.078 Uiso 1 1 calc R
C7 C 0.7989(4) 0.3077(12) 0.9353(5) 0.095(2) Uani 1 1 d .
H7 H 0.7937 0.1756 0.9783 0.113 Uiso 1 1 calc R
C14 C 0.4831(2) 0.4859(13) 0.1529(4) 0.0767(15) Uani 1 1 d .
H14 H 0.4570 0.4772 0.0748 0.092 Uiso 1 1 calc R
C12 C 0.5603(2) 0.6893(9) 0.3037(4) 0.0608(11) Uani 1 1 d .
H12 H 0.5869 0.8155 0.3249 0.073 Uiso 1 1 calc R
C8 C 0.8539(4) 0.4190(15) 0.9639(5) 0.101(2) Uani 1 1 d .
H8 H 0.8858 0.3669 1.0285 0.121 Uiso 1 1 calc R
C3 C 0.6465(2) 0.7404(9) 0.7057(4) 0.0577(11) Uani 1 1 d .
H3A H 0.6368 0.6210 0.7575 0.069 Uiso 1 1 calc R
H3B H 0.6508 0.8879 0.7484 0.069 Uiso 1 1 calc R
C9 C 0.8626(3) 0.6057(14) 0.8985(6) 0.095(2) Uani 1 1 d .
H9 H 0.9008 0.6785 0.9168 0.114 Uiso 1 1 calc R
C13 C 0.5211(3) 0.6731(12) 0.1865(5) 0.0774(16) Uani 1 1 d .
H13 H 0.5209 0.7910 0.1308 0.093 Uiso 1 1 calc R

loop_
_atom_site_aniso_label
_atom_site_aniso_U_11
_atom_site_aniso_U_22
_atom_site_aniso_U_33
_atom_site_aniso_U_23
_atom_site_aniso_U_13
_atom_site_aniso_U_12
P001 0.0331(4) 0.0415(5) 0.0441(5) 0.0002(4) 0.0141(3) 0.0000(4)
O1 0.0453(14) 0.0561(16) 0.0506(15) -0.0004(13) 0.0182(12) -0.0107(13)
O2 0.0476(14) 0.0395(15) 0.0713(18) 0.0036(14) 0.0223(13) -0.0011(13)
C4 0.045(2) 0.0389(18) 0.046(2) 0.0023(17) 0.0124(17) 0.0004(17)
C1 0.0330(16) 0.050(2) 0.0519(19) -0.0024(19) 0.0155(14) -0.0050(18)
C5 0.054(2) 0.046(2) 0.0394(19) 0.0040(17) 0.0109(17) 0.0006(18)
C11 0.0360(17) 0.050(2) 0.0517(19) -0.001(2) 0.0153(15) 0.010(2)
C008 0.046(2) 0.054(2) 0.061(2) -0.006(2) 0.0169(19) 0.000(2)
C6 0.091(4) 0.067(3) 0.059(3) 0.014(3) 0.021(3) -0.004(3)
C15 0.059(3) 0.082(4) 0.068(3) -0.019(3) 0.010(2) -0.004(3)
C2 0.044(2) 0.064(3) 0.066(3) -0.013(2) 0.0183(19) 0.008(2)
C10 0.056(3) 0.078(3) 0.054(2) 0.005(3) 0.006(2) -0.005(2)
C7 0.140(6) 0.082(4) 0.059(3) 0.026(3) 0.021(4) 0.027(4)
C14 0.060(3) 0.104(4) 0.058(3) -0.015(4) 0.003(2) 0.016(4)
C12 0.055(3) 0.061(3) 0.066(3) 0.003(2) 0.015(2) -0.005(2)
C8 0.102(5) 0.122(6) 0.065(4) 0.010(4) -0.002(3) 0.033(5)
C3 0.054(2) 0.065(3) 0.055(2) -0.012(2) 0.0159(19) 0.008(2)
C9 0.064(3) 0.124(6) 0.078(4) -0.009(4) -0.011(3) -0.002(4)
C13 0.077(3) 0.094(4) 0.060(3) 0.014(3) 0.017(3) 0.022(3)

loop_
_atom_type_symbol
_atom_type_description
_atom_type_scat_dispersion_real
_atom_type_scat_dispersion_imag
_atom_type_scat_source
C C 0.0033 0.0016 'International Tables Vol C Tables 4.2.6.8 and 6.1.1.4'
H H 0.0000 0.0000 'International Tables Vol C Tables 4.2.6.8 and 6.1.1.4'
O O 0.0106 0.0060 'International Tables Vol C Tables 4.2.6.8 and 6.1.1.4'
P P 0.1023 0.0942 'International Tables Vol C Tables 4.2.6.8 and 6.1.1.4'

loop_
_geom_angle_atom_site_label_1
_geom_angle_atom_site_label_2
_geom_angle_atom_site_label_3
_geom_angle
O1 P001 O2 114.38(17)
O1 P001 C4 112.22(17)
O1 P001 C1 112.23(16)
O2 P001 C4 112.83(17)
O2 P001 C1 106.16(18)
C4 P001 C1 97.65(18)
P001 O1 H1 109.5
P001 C4 H4 106.6
C5 C4 P001 116.6(3)
C5 C4 H4 106.6
C5 C4 C3 115.8(3)
C3 C4 P001 104.0(3)
C3 C4 H4 106.6
P001 C1 H1A 107.3
C11 C1 P001 115.4(2)
C11 C1 H1A 107.3
C11 C1 C2 117.2(4)
C2 C1 P001 101.6(3)
C2 C1 H1A 107.3
C6 C5 C4 122.6(4)
C10 C5 C4 119.0(4)
C10 C5 C6 118.4(4)
C008 C11 C1 119.0(4)
C12 C11 C1 123.1(4)
C12 C11 C008 117.9(4)
C11 C008 H008 119.4
C15 C008 C11 121.2(5)
C15 C008 H008 119.4
C5 C6 H6 119.8
C5 C6 C7 120.3(6)
C7 C6 H6 119.8
C008 C15 H15 120.0
C14 C15 C008 120.0(5)
C14 C15 H15 120.0
C1 C2 H2A 110.4
C1 C2 H2B 110.4
H2A C2 H2B 108.6
C3 C2 C1 106.8(3)
C3 C2 H2A 110.4
C3 C2 H2B 110.4
C5 C10 H10 119.9
C5 C10 C9 120.2(5)
C9 C10 H10 119.9
C6 C7 H7 119.8
C8 C7 C6 120.4(6)
C8 C7 H7 119.8
C15 C14 H14 120.0
C15 C14 C13 120.1(4)
C13 C14 H14 120.0
C11 C12 H12 119.9
C11 C12 C13 120.2(5)
C13 C12 H12 119.9
C7 C8 H8 120.0
C9 C8 C7 120.1(6)
C9 C8 H8 120.0
C4 C3 H3A 110.3
C4 C3 H3B 110.3
C2 C3 C4 107.2(3)
C2 C3 H3A 110.3
C2 C3 H3B 110.3
H3A C3 H3B 108.5
C10 C9 H9 119.7
C8 C9 C10 120.5(7)
C8 C9 H9 119.7
C14 C13 C12 120.6(5)
C14 C13 H13 119.7
C12 C13 H13 119.7

loop_
_geom_bond_atom_site_label_1
_geom_bond_atom_site_label_2
_geom_bond_distance
P001 O1 1.494(3)
P001 O2 1.540(3)
P001 C4 1.819(4)
P001 C1 1.821(3)
O1 H1 0.8200
C4 H4 0.9800
C4 C5 1.513(5)
C4 C3 1.538(6)
C1 H1A 0.9800
C1 C11 1.503(5)
C1 C2 1.531(6)
C5 C6 1.384(6)
C5 C10 1.376(6)
C11 C008 1.397(6)
C11 C12 1.369(7)
C008 H008 0.9300
C008 C15 1.380(7)
C6 H6 0.9300
C6 C7 1.388(8)
C15 H15 0.9300
C15 C14 1.350(8)
C2 H2A 0.9700
C2 H2B 0.9700
C2 C3 1.529(6)
C10 H10 0.9300
C10 C9 1.393(8)
C7 H7 0.9300
C7 C8 1.354(10)
C14 H14 0.9300
C14 C13 1.364(9)
C12 H12 0.9300
C12 C13 1.396(7)
C8 H8 0.9300
C8 C9 1.353(10)
C3 H3A 0.9700
C3 H3B 0.9700
C9 H9 0.9300
C13 H13 0.9300
